data_7248600
loop_
_publ_author_name
'Khan, Yaqoot'
'Ismail, Ismail'
'Ma, Hongwei'
'Li, Zhongkui'
'Li, Hui'

_publ_section_title
;
 Sugar--nucleobase hydrogen bonding in cytidine 5&#x2032;-monophosphate
 nucleotide-cadmium coordination complexes
;
_journal_issue 21
_journal_name_full CrystEngComm
_journal_page_first 2775
_journal_page_last 2783
_journal_paper_doi 10.1039/D4CE00150H
_journal_volume 26
_journal_year 2024
_chemical_absolute_configuration ad
_chemical_formula_moiety 'C30 H41 Cd N8 O16 P2, H O, 3(O), H2 O'
_chemical_formula_sum 'C30 H44 Cd N8 O21 P2'
_chemical_formula_weight 1027.07
_space_group_crystal_system orthorhombic
_space_group_IT_number 19
_space_group_name_Hall 'P 2ac 2ab'
_space_group_name_H-M_alt 'P 21 21 21'
_atom_sites_solution_hydrogens mixed
_atom_sites_solution_primary iterative
_audit_block_doi 10.5517/ccdc.csd.cc2g2940
_audit_creation_date 2024-03-23
_audit_creation_method
;
Olex2 1.5
(compiled 2023.03.06 svn.rbb2c1857 for OlexSys, GUI svn.r6748)
;
_audit_update_record
;
2024-04-01 deposited with the CCDC.	2024-04-24 downloaded from the CCDC.
;
_cell_angle_alpha 90
_cell_angle_beta 90
_cell_angle_gamma 90
_cell_formula_units_Z 4
_cell_length_a 13.813(5)
_cell_length_b 14.472(6)
_cell_length_c 20.721(7)
_cell_measurement_reflns_used 9754
_cell_measurement_temperature 296.15
_cell_measurement_theta_max 25.09
_cell_measurement_theta_min 2.26
_cell_volume 4142(3)
_computing_cell_refinement 'SAINT v8.34A (Bruker, 2013)'
_computing_data_reduction 'SAINT v8.34A (Bruker, 2013)'
_computing_molecular_graphics 'Olex2 1.5 (Dolomanov et al., 2009)'
_computing_publication_material 'Olex2 1.5 (Dolomanov et al., 2009)'
_computing_structure_refinement 'SHELXL 2018/3 (Sheldrick, 2015)'
_computing_structure_solution 'olex2.solve 1.5 (Bourhis et al., 2015)'
_diffrn_ambient_temperature 296.15
_diffrn_measured_fraction_theta_full 0.951
_diffrn_measured_fraction_theta_max 0.928
_diffrn_measurement_device_type 'Bruker APEX-II CCD'
_diffrn_measurement_method '\f and \w scans'
_diffrn_radiation_type MoK\a
_diffrn_radiation_wavelength 0.71073
_diffrn_reflns_av_R_equivalents 0.0535
_diffrn_reflns_av_unetI/netI 0.0784
_diffrn_reflns_Laue_measured_fraction_full 0.951
_diffrn_reflns_Laue_measured_fraction_max 0.928
_diffrn_reflns_limit_h_max 16
_diffrn_reflns_limit_h_min -16
_diffrn_reflns_limit_k_max 17
_diffrn_reflns_limit_k_min -7
_diffrn_reflns_limit_l_max 20
_diffrn_reflns_limit_l_min -21
_diffrn_reflns_number 13987
_diffrn_reflns_point_group_measured_fraction_full 0.924
_diffrn_reflns_point_group_measured_fraction_max 0.899
_diffrn_reflns_theta_full 25.242
_diffrn_reflns_theta_max 25.693
_diffrn_reflns_theta_min 1.716
_exptl_absorpt_coefficient_mu 0.696
_exptl_absorpt_correction_type none
_exptl_crystal_colour colourless
_exptl_crystal_colour_primary colourless
_exptl_crystal_density_diffrn 1.647
_exptl_crystal_description block
_exptl_crystal_F_000 2104
_exptl_crystal_size_max 0.35
_exptl_crystal_size_mid 0.25
_exptl_crystal_size_min 0.23
_refine_diff_density_max 1.859
_refine_diff_density_min -0.656
_refine_diff_density_rms 0.118
_refine_ls_abs_structure_details
;
 Flack x determined using 2301 quotients [(I+)-(I-)]/[(I+)+(I-)]
 (Parsons, Flack and Wagner, Acta Cryst. B69 (2013) 249-259).
;
_refine_ls_abs_structure_Flack 0.003(17)
_refine_ls_extinction_method none
_refine_ls_goodness_of_fit_ref 1.060
_refine_ls_hydrogen_treatment mixed
_refine_ls_matrix_type full
_refine_ls_number_parameters 580
_refine_ls_number_reflns 7089
_refine_ls_number_restraints 21
_refine_ls_restrained_S_all 1.074
_refine_ls_R_factor_all 0.0618
_refine_ls_R_factor_gt 0.0525
_refine_ls_shift/su_max 0.000
_refine_ls_shift/su_mean 0.000
_refine_ls_structure_factor_coef Fsqd
_refine_ls_weighting_details 'w=1/[\s^2^(Fo^2^)+(0.0727P)^2^] where P=(Fo^2^+2Fc^2^)/3'
_refine_ls_weighting_scheme calc
_refine_ls_wR_factor_gt 0.1270
_refine_ls_wR_factor_ref 0.1332
_reflns_Friedel_coverage 0.742
_reflns_Friedel_fraction_full 0.889
_reflns_Friedel_fraction_max 0.863
_reflns_number_gt 6239
_reflns_number_total 7089
_reflns_threshold_expression 'I > 2\s(I)'
_cod_data_source_file d4ce00150h2.cif
_cod_data_source_block 33_a
_cod_depositor_comments 'Adding full bibliography for 7248599--7248603.cif.'
_cod_database_code 7248600
_shelx_shelxl_version_number 2018/3
_shelx_space_group_comment
;
The symmetry employed for this shelxl refinement is uniquely defined
by the following loop, which should always be used as a source of
symmetry information in preference to the above space-group names.
They are only intended as comments.
;
_shelx_estimated_absorpt_t_max 0.856
_shelx_estimated_absorpt_t_min 0.793
_olex2_refinement_description
;
1. Fixed Uiso
 At 1.2 times of:
  All C(H) groups, All C(H,H) groups, All N(H,H) groups
 At 1.5 times of:
  All O(H) groups, All O(H,H) groups
2. Restrained distances
 C7-C13
 1.45 with sigma of 0.02
 H9B-H9A
 1.2 with sigma of 0.02
 Cd1-H11A \\sim Cd1-H11B
 with sigma of 0.02
3. Uiso/Uaniso restraints and constraints
Uanis(C13) \\sim Ueq: with sigma of 0.01 and sigma for terminal atoms of 0.02
Uanis(O5) \\sim Ueq: with sigma of 0.005 and sigma for terminal atoms of 0.01
Uanis(C7) \\sim Ueq: with sigma of 0.005 and sigma for terminal atoms of 0.01
4. Others
 Fixed Y: Cd1(0.536719)
5.a Rotating group:
 O14(H14A,H14B)
5.b Ternary CH refined with riding coordinates:
 C3(H3), C8(H8), C11(H11), C18(H18), C21(H21), C22(H22)
5.c Secondary CH2 refined with riding coordinates:
 C7(H7C,H7D), C13(H13A,H13B), C14(H14C,H14D), C15(H15A,H15B), C27(H27A,H27B),
 C29(H29A,H29B)
5.d Aromatic/amide H refined with riding coordinates:
 C1(H1), C2(H2A), C4(H4), C9(H9), C10(H10), C16(H16), C17(H17), C19(H19),
 C20(H20), C23(H23), C26(H26), C28(H28)
5.e X=CH2 refined with riding coordinates:
 N5(H5A,H5B), N7(H7A,H7B)
5.f Idealised tetrahedral OH refined as rotating group:
 O15(H15), O20(H20A)
;
_olex2_submission_special_instructions 'No special instructions were received'

loop_
_space_group_symop_operation_xyz
'x, y, z'
'-x+1/2, -y, z+1/2'
'-x, y+1/2, -z+1/2'
'x+1/2, -y+1/2, -z'

loop_
_atom_site_label
_atom_site_type_symbol
_atom_site_fract_x
_atom_site_fract_y
_atom_site_fract_z
_atom_site_U_iso_or_equiv
_atom_site_adp_type
_atom_site_occupancy
_atom_site_site_symmetry_order
_atom_site_calc_flag
_atom_site_refinement_flags_posn
_atom_site_refinement_flags_adp
_atom_site_refinement_flags_occupancy
_atom_site_disorder_assembly
_atom_site_disorder_group
P1 P -0.05612(15) 0.72098(14) 0.36865(10) 0.0231(5) Uani 1 1 d . . . . .
C1 C 0.1848(7) 0.5056(8) 0.2119(5) 0.047(3) Uani 1 1 d . . . . .
H1 H 0.150634 0.488663 0.175030 0.056 Uiso 1 1 calc R U . . .
N1 N 0.8078(5) 0.5505(5) 0.2473(3) 0.0297(18) Uani 1 1 d . . . . .
Cd1 Cd -0.02977(4) 0.536719 0.26386(3) 0.02433(18) Uani 1 1 d D . . . .
O1 O -0.0309(5) 0.7761(4) 0.3104(3) 0.0354(14) Uani 1 1 d . . . . .
P2 P -0.07019(17) 0.40163(15) 0.39914(11) 0.0261(5) Uani 1 1 d . . . . .
N2 N 0.3970(7) 0.2880(6) 0.2879(4) 0.039(2) Uani 1 1 d . . . . .
H2 H 0.453(7) 0.284(5) 0.274(4) 0.02(2) Uiso 1 1 d . . . . .
C2 C 0.6706(8) 0.5531(8) 0.1787(5) 0.048(3) Uani 1 1 d . . . . .
H2A H 0.646790 0.552980 0.136745 0.057 Uiso 1 1 calc R U . . .
O3 O 0.4703(6) 0.7700(7) 0.3545(3) 0.062(2) Uani 1 1 d . . . . .
N3 N 0.4055(6) 0.7906(6) 0.2551(4) 0.038(2) Uani 1 1 d . . . . .
C3 C 0.2802(9) 0.3346(12) 0.4468(5) 0.070(4) Uani 1 1 d . . . . .
H3 H 0.339268 0.325264 0.472151 0.084 Uiso 1 1 calc R U . . .
C4 C 0.2252(7) 0.2895(7) 0.2733(5) 0.035(2) Uani 1 1 d . . . . .
H4 H 0.170873 0.285998 0.246903 0.042 Uiso 1 1 calc R U . . .
N4 N 0.2948(6) 0.3070(7) 0.3762(4) 0.043(2) Uani 1 1 d . . . . .
O4 O -0.1577(5) 0.7387(4) 0.3925(3) 0.0377(16) Uani 1 1 d . . . . .
C5 C 0.6096(8) 0.5501(11) 0.2289(6) 0.066(4) Uani 1 1 d . . . . .
N5 N 0.3343(6) 0.2732(7) 0.1859(4) 0.045(2) Uani 1 1 d . . . . .
H5A H 0.392197 0.270267 0.170856 0.054 Uiso 1 1 calc R U . . .
H5B H 0.285563 0.269809 0.160145 0.054 Uiso 1 1 calc R U . . .
C6 C 0.3204(7) 0.2826(6) 0.2469(4) 0.031(2) Uani 1 1 d . . . . .
N6 N 0.3057(6) 0.7788(6) 0.3467(4) 0.0362(19) Uani 1 1 d . . . . .
O6 O -0.0369(5) 0.6203(4) 0.3599(3) 0.0280(13) Uani 1 1 d . . . . .
O7 O 0.4594(6) 0.3061(7) 0.3882(3) 0.065(2) Uani 1 1 d . . . . .
N7 N 0.3365(7) 0.8146(7) 0.1559(4) 0.048(2) Uani 1 1 d . . . . .
H7A H 0.393556 0.813638 0.139297 0.058 Uiso 1 1 calc R U . . .
H7B H 0.286780 0.822912 0.131586 0.058 Uiso 1 1 calc R U . . .
C7 C 0.4418(13) 0.5231(15) 0.2697(8) 0.115(6) Uani 1 1 d D U . . .
H7C H 0.459935 0.559978 0.306884 0.138 Uiso 1 1 calc R U . . .
H7D H 0.458503 0.459666 0.279899 0.138 Uiso 1 1 calc R U . . .
N8 N 0.1352(5) 0.5317(5) 0.2612(4) 0.0352(17) Uani 1 1 d . . . . .
C8 C 0.1828(8) 0.8329(7) 0.4904(5) 0.041(3) Uani 1 1 d . . . . .
H8 H 0.131386 0.867887 0.468828 0.050 Uiso 1 1 calc R U . . .
O8 O -0.0533(5) 0.4160(4) 0.3294(3) 0.0322(15) Uani 1 1 d . . . . .
C9 C 0.6480(8) 0.5467(11) 0.2903(6) 0.056(3) Uani 1 1 d . . . . .
H9 H 0.607666 0.546053 0.326228 0.067 Uiso 1 1 calc R U . . .
C10 C 0.2263(7) 0.7928(7) 0.3101(5) 0.038(2) Uani 1 1 d . . . . .
H10 H 0.166055 0.793341 0.330176 0.045 Uiso 1 1 calc R U . . .
O10 O 0.0305(5) 0.3624(4) 0.4251(3) 0.0368(15) Uani 1 1 d . . . . .
O11 O -0.0350(6) 0.4449(4) 0.1731(3) 0.0405(16) Uani 1 1 d . . . . .
H11A H -0.003(9) 0.396(7) 0.175(5) 0.061 Uiso 1 1 d D U . . .
H11B H -0.045(9) 0.473(8) 0.138(4) 0.061 Uiso 1 1 d D U . . .
C11 C 0.2955(9) 0.7635(9) 0.4171(5) 0.050(3) Uani 1 1 d . . . . .
H11 H 0.353669 0.732703 0.433538 0.060 Uiso 1 1 calc R U . . .
O12 O -0.1517(5) 0.3399(5) 0.4188(3) 0.0429(17) Uani 1 1 d . . . . .
C12 C 0.3251(7) 0.8034(7) 0.2192(4) 0.033(2) Uani 1 1 d . . . . .
O13 O -0.0850(6) 0.4931(4) 0.4356(3) 0.0471(19) Uani 1 1 d . . . . .
C13 C 0.5016(9) 0.5501(14) 0.2194(6) 0.084(4) Uani 1 1 d D U . . .
H13A H 0.482849 0.612198 0.207032 0.100 Uiso 1 1 calc R U . . .
H13B H 0.487637 0.510253 0.182906 0.100 Uiso 1 1 calc R U . . .
O14 O -0.0184(5) 0.6705(4) 0.2037(3) 0.0392(15) Uani 1 1 d . . . . .
H14A H -0.021842 0.716900 0.228776 0.059 Uiso 1 1 d R U . . .
H14B H 0.037617 0.674210 0.186896 0.059 Uiso 1 1 d R U . . .
C14 C 0.0407(8) 0.3271(7) 0.4884(4) 0.040(2) Uani 1 1 d . . . . .
H14C H 0.022069 0.262511 0.489133 0.048 Uiso 1 1 calc R U . . .
H14D H -0.001598 0.360634 0.517510 0.048 Uiso 1 1 calc R U . . .
C15 C 0.0584(7) 0.7084(7) 0.4736(4) 0.035(2) Uani 1 1 d . . . . .
H15A H 0.052424 0.642742 0.465093 0.042 Uiso 1 1 calc R U . . .
H15B H 0.022993 0.722287 0.512857 0.042 Uiso 1 1 calc R U . . .
O15 O 0.2322(7) 0.4510(6) 0.5642(4) 0.065(2) Uani 1 1 d . . . . .
H15 H 0.256553 0.502497 0.561421 0.098 Uiso 1 1 calc R U . . .
O16 O 0.0193(6) 0.7591(4) 0.4217(3) 0.0467(19) Uani 1 1 d . . . . .
C16 C 0.2304(7) 0.8057(7) 0.2472(5) 0.039(3) Uani 1 1 d . . . . .
H16 H 0.175182 0.815733 0.222487 0.047 Uiso 1 1 calc R U . . .
C17 C 0.2163(7) 0.3011(7) 0.3369(4) 0.037(2) Uani 1 1 d . . . . .
H17 H 0.154716 0.305335 0.354763 0.044 Uiso 1 1 calc R U . . .
C18 C 0.1645(7) 0.7335(6) 0.4823(4) 0.0268(19) Uani 1 1 d . . . . .
H18 H 0.190612 0.700061 0.519603 0.032 Uiso 1 1 calc R U . . .
O18 O 0.2035(5) 0.2806(5) 0.4701(3) 0.0459(18) Uani 1 1 d . . . . .
C19 C 0.2848(9) 0.5008(10) 0.2092(6) 0.069(4) Uani 1 1 d . . . . .
H19 H 0.316820 0.481010 0.172186 0.082 Uiso 1 1 calc R U . . .
C20 C 0.1867(7) 0.5603(8) 0.3131(6) 0.048(3) Uani 1 1 d . . . . .
H20 H 0.153214 0.583721 0.348401 0.057 Uiso 1 1 calc R U . . .
O20 O 0.1884(6) 0.8603(5) 0.5555(3) 0.0460(18) Uani 1 1 d . . . . .
H20A H 0.244331 0.854825 0.568239 0.069 Uiso 1 1 calc R U . . .
O21 O 0.2151(5) 0.7059(5) 0.4259(3) 0.0414(17) Uani 1 1 d . . . . .
C21 C 0.1827(10) 0.4323(8) 0.5098(6) 0.061(4) Uani 1 1 d . . . . .
H21 H 0.129610 0.476644 0.504853 0.073 Uiso 1 1 calc R U . . .
C22 C 0.1433(8) 0.3368(7) 0.5101(5) 0.036(2) Uani 1 1 d . . . . .
H22 H 0.147620 0.313097 0.554278 0.043 Uiso 1 1 calc R U . . .
C23 C 0.2836(10) 0.5564(10) 0.3161(8) 0.068(4) Uani 1 1 d . . . . .
H23 H 0.315182 0.574084 0.353738 0.081 Uiso 1 1 calc R U . . .
C24 C 0.3979(8) 0.7801(7) 0.3199(5) 0.036(2) Uani 1 1 d . . . . .
C25 C 0.3356(8) 0.5271(10) 0.2650(7) 0.073(4) Uani 1 1 d . . . . .
C26 C 0.7486(7) 0.5443(8) 0.2974(5) 0.040(2) Uani 1 1 d . . . . .
H26 H 0.774715 0.538297 0.338562 0.048 Uiso 1 1 calc R U . . .
C27 C 0.2776(12) 0.8470(11) 0.4542(6) 0.083(6) Uani 1 1 d . . . . .
H27A H 0.272832 0.900001 0.425796 0.100 Uiso 1 1 calc R U . . .
H27B H 0.330063 0.857587 0.484474 0.100 Uiso 1 1 calc R U . . .
C28 C 0.7679(7) 0.5562(7) 0.1897(5) 0.036(2) Uani 1 1 d . . . . .
H28 H 0.808649 0.562879 0.154217 0.043 Uiso 1 1 calc R U . . .
C29 C 0.2441(14) 0.4336(11) 0.4515(7) 0.089(6) Uani 1 1 d . . . . .
H29A H 0.297622 0.476500 0.456451 0.107 Uiso 1 1 calc R U . . .
H29B H 0.206919 0.450633 0.413639 0.107 Uiso 1 1 calc R U . . .
C30 C 0.3879(8) 0.3008(8) 0.3530(5) 0.043(3) Uani 1 1 d . . . . .
O17 O -0.1090(7) 0.1646(6) 0.3993(4) 0.067(3) Uani 1 1 d . . . . .
H17A H -0.116(12) 0.228(11) 0.411(7) 0.101 Uiso 1 1 d . U . . .
O2 O -0.0335(8) 0.5389(6) 0.0514(4) 0.080(3) Uani 1 1 d . . . . .
O9 O 0.3429(8) 0.5967(6) 0.5493(5) 0.075(3) Uani 1 1 d . . . . .
H9A H 0.389(13) 0.544(10) 0.554(7) 0.113 Uiso 1 1 d D U . . .
H9B H 0.390(13) 0.604(11) 0.514(7) 0.113 Uiso 1 1 d D U . . .
O19 O 0.0205(12) 0.4338(10) -0.0612(7) 0.130(5) Uani 1 1 d . . . . .
O5 O -0.2160(13) 0.5772(11) 0.0037(9) 0.162(6) Uani 1 1 d . U . . .

loop_
_atom_site_aniso_label
_atom_site_aniso_U_11
_atom_site_aniso_U_22
_atom_site_aniso_U_33
_atom_site_aniso_U_23
_atom_site_aniso_U_13
_atom_site_aniso_U_12
P1 0.0195(12) 0.0253(10) 0.0246(12) -0.0027(8) -0.0027(9) -0.0010(8)
C1 0.023(5) 0.076(8) 0.041(6) 0.014(5) 0.006(5) 0.005(5)
N1 0.017(3) 0.039(4) 0.033(5) -0.003(3) 0.001(3) 0.003(3)
Cd1 0.0162(3) 0.0294(3) 0.0273(3) -0.0004(2) -0.0005(2) 0.0009(2)
O1 0.036(4) 0.037(3) 0.034(3) 0.001(3) -0.002(3) -0.003(3)
P2 0.0247(12) 0.0287(11) 0.0249(13) 0.0020(9) 0.0008(9) -0.0020(9)
N2 0.019(5) 0.065(6) 0.031(5) 0.000(4) -0.005(4) -0.007(4)
C2 0.030(6) 0.076(8) 0.037(6) -0.004(5) 0.000(5) 0.005(5)
O3 0.029(4) 0.123(7) 0.036(4) 0.014(4) -0.007(4) 0.004(5)
N3 0.032(5) 0.052(5) 0.031(6) -0.003(4) -0.001(4) 0.006(4)
C3 0.037(7) 0.147(14) 0.026(7) 0.003(7) 0.011(5) -0.018(8)
C4 0.026(5) 0.056(6) 0.024(6) -0.007(4) -0.005(4) -0.002(4)
N4 0.023(4) 0.077(6) 0.028(5) -0.003(4) -0.006(4) -0.008(4)
O4 0.028(4) 0.045(4) 0.040(4) 0.000(3) 0.013(3) 0.002(3)
C5 0.025(6) 0.108(11) 0.065(8) 0.021(8) -0.007(6) -0.004(6)
N5 0.022(5) 0.074(6) 0.039(6) -0.017(5) -0.001(4) 0.000(4)
C6 0.031(5) 0.037(5) 0.025(7) -0.008(4) -0.003(4) -0.002(4)
N6 0.031(5) 0.048(5) 0.030(5) 0.007(4) 0.003(4) 0.003(4)
O6 0.030(3) 0.027(3) 0.027(3) -0.003(2) -0.003(3) -0.003(3)
O7 0.023(4) 0.139(8) 0.033(4) 0.006(4) -0.006(3) -0.003(5)
N7 0.031(5) 0.082(7) 0.031(6) 0.000(5) -0.006(4) 0.004(5)
C7 0.102(8) 0.121(8) 0.121(8) 0.026(6) -0.004(6) -0.004(6)
N8 0.012(3) 0.043(4) 0.050(5) 0.004(5) 0.000(4) 0.004(3)
C8 0.042(6) 0.046(6) 0.036(6) 0.004(4) -0.022(5) -0.003(5)
O8 0.037(4) 0.029(3) 0.031(4) 0.004(2) 0.001(3) 0.000(3)
C9 0.024(5) 0.096(9) 0.048(7) -0.010(7) 0.008(5) 0.014(6)
C10 0.022(5) 0.052(6) 0.039(6) 0.004(5) -0.002(4) 0.011(4)
O10 0.033(4) 0.058(4) 0.020(3) 0.008(3) -0.002(3) 0.003(3)
O11 0.056(5) 0.032(3) 0.033(4) -0.007(3) -0.007(4) 0.004(3)
C11 0.036(6) 0.081(8) 0.034(6) 0.007(6) 0.004(5) -0.009(6)
O12 0.038(4) 0.043(4) 0.048(4) 0.003(3) 0.008(3) -0.012(3)
C12 0.028(5) 0.039(5) 0.032(7) 0.002(4) 0.001(4) 0.001(4)
O13 0.075(6) 0.040(4) 0.027(4) -0.005(3) 0.013(4) 0.000(3)
C13 0.047(7) 0.145(11) 0.058(7) 0.000(7) -0.006(5) -0.007(7)
O14 0.032(4) 0.036(3) 0.049(4) 0.005(3) 0.010(3) 0.000(3)
C14 0.032(6) 0.063(6) 0.026(5) 0.014(4) -0.001(4) -0.005(5)
C15 0.033(6) 0.044(5) 0.027(5) -0.002(4) 0.003(4) -0.007(4)
O15 0.085(7) 0.067(6) 0.044(5) -0.009(4) 0.003(4) -0.009(5)
O16 0.058(5) 0.031(3) 0.051(4) -0.001(3) -0.037(4) -0.001(3)
C16 0.026(5) 0.054(6) 0.037(7) 0.004(4) -0.003(4) 0.013(4)
C17 0.020(5) 0.060(6) 0.030(6) 0.001(5) -0.004(4) -0.008(4)
C18 0.027(5) 0.038(5) 0.016(5) 0.001(4) -0.002(4) 0.001(4)
O18 0.039(4) 0.053(4) 0.046(4) 0.017(3) 0.003(3) 0.007(3)
C19 0.029(6) 0.117(12) 0.060(8) 0.034(7) 0.018(6) 0.020(6)
C20 0.024(5) 0.061(7) 0.059(7) -0.009(5) -0.015(5) 0.003(5)
O20 0.046(5) 0.057(4) 0.035(4) -0.014(3) 0.005(3) 0.002(4)
O21 0.040(4) 0.048(4) 0.037(4) 0.001(3) 0.010(3) -0.003(3)
C21 0.060(9) 0.060(7) 0.063(9) 0.015(6) -0.028(7) -0.004(6)
C22 0.040(6) 0.043(5) 0.025(5) 0.002(4) 0.000(4) 0.002(4)
C23 0.039(7) 0.077(10) 0.087(10) 0.009(8) -0.019(7) -0.005(6)
C24 0.033(6) 0.050(6) 0.027(6) 0.002(4) 0.007(5) 0.002(4)
C25 0.026(6) 0.096(10) 0.096(10) 0.056(10) -0.011(7) -0.010(6)
C26 0.023(5) 0.052(6) 0.044(6) -0.008(5) 0.000(4) 0.000(5)
C27 0.113(14) 0.101(11) 0.036(8) -0.004(7) 0.019(8) -0.070(10)
C28 0.024(5) 0.048(6) 0.036(6) 0.001(4) -0.003(4) -0.002(4)
C29 0.124(15) 0.087(11) 0.058(9) -0.008(8) 0.015(9) -0.045(10)
C30 0.027(6) 0.066(7) 0.037(7) 0.004(5) 0.001(5) -0.001(5)
O17 0.069(6) 0.045(5) 0.088(6) -0.014(4) 0.038(5) -0.005(4)
O2 0.095(7) 0.072(5) 0.072(6) -0.005(5) 0.003(5) -0.011(7)
O9 0.083(8) 0.046(5) 0.096(7) -0.015(5) -0.021(6) -0.011(5)
O19 0.134(13) 0.121(10) 0.134(11) 0.013(8) 0.035(10) -0.023(9)
O5 0.142(11) 0.145(10) 0.199(12) 0.051(9) -0.069(9) -0.018(8)

loop_
_atom_type_symbol
_atom_type_description
_atom_type_scat_dispersion_real
_atom_type_scat_dispersion_imag
_atom_type_scat_source
C C 0.0033 0.0016 'International Tables Vol C Tables 4.2.6.8 and 6.1.1.4'
H H 0.0000 0.0000 'International Tables Vol C Tables 4.2.6.8 and 6.1.1.4'
Cd Cd -0.8075 1.2024 'International Tables Vol C Tables 4.2.6.8 and 6.1.1.4'
N N 0.0061 0.0033 'International Tables Vol C Tables 4.2.6.8 and 6.1.1.4'
O O 0.0106 0.0060 'International Tables Vol C Tables 4.2.6.8 and 6.1.1.4'
P P 0.1023 0.0942 'International Tables Vol C Tables 4.2.6.8 and 6.1.1.4'

loop_
_geom_angle_atom_site_label_1
_geom_angle_atom_site_label_2
_geom_angle_atom_site_label_3
_geom_angle
_geom_angle_site_symmetry_1
_geom_angle_site_symmetry_3
_geom_angle_publ_flag
O1 P1 O4 113.1(4) . . ?
O1 P1 O6 112.5(3) . . ?
O1 P1 O16 102.6(4) . . ?
O4 P1 O16 108.6(4) . . ?
O6 P1 O4 111.8(4) . . ?
O6 P1 O16 107.6(3) . . ?
N8 C1 H1 117.4 . . ?
N8 C1 C19 125.3(11) . . ?
C19 C1 H1 117.4 . . ?
C26 N1 Cd1 118.9(6) . 1_655 ?
C28 N1 Cd1 123.7(6) . 1_655 ?
C28 N1 C26 117.1(8) . . ?
N1 Cd1 O6 92.4(2) 1_455 . ?
N1 Cd1 N8 169.4(3) 1_455 . ?
N1 Cd1 O11 84.0(3) 1_455 . ?
N1 Cd1 O14 85.0(3) 1_455 . ?
N8 Cd1 O6 94.6(3) . . ?
N8 Cd1 O11 89.6(3) . . ?
N8 Cd1 O14 86.9(3) . . ?
O8 Cd1 N1 91.0(2) . 1_455 ?
O8 Cd1 O6 83.1(2) . . ?
O8 Cd1 N8 97.8(3) . . ?
O8 Cd1 O11 92.3(2) . . ?
O8 Cd1 O14 173.3(2) . . ?
O11 Cd1 O6 174.2(3) . . ?
O11 Cd1 O14 92.6(2) . . ?
O14 Cd1 O6 91.7(2) . . ?
O8 P2 O10 104.0(4) . . ?
O8 P2 O12 118.0(4) . . ?
O8 P2 O13 112.3(4) . . ?
O12 P2 O10 110.6(4) . . ?
O12 P2 O13 106.3(4) . . ?
O13 P2 O10 104.9(4) . . ?
C6 N2 H2 120(6) . . ?
C6 N2 C30 123.6(9) . . ?
C30 N2 H2 117(6) . . ?
C5 C2 H2A 120.3 . . ?
C5 C2 C28 119.5(10) . . ?
C28 C2 H2A 120.3 . . ?
C12 N3 C24 119.9(9) . . ?
N4 C3 H3 111.6 . . ?
O18 C3 H3 111.6 . . ?
O18 C3 N4 106.5(10) . . ?
O18 C3 C29 104.8(11) . . ?
C29 C3 H3 111.6 . . ?
C29 C3 N4 110.5(12) . . ?
C6 C4 H4 120.9 . . ?
C17 C4 H4 120.9 . . ?
C17 C4 C6 118.1(9) . . ?
C17 N4 C3 119.0(9) . . ?
C17 N4 C30 122.1(9) . . ?
C30 N4 C3 118.3(9) . . ?
C2 C5 C9 118.4(10) . . ?
C2 C5 C13 121.4(11) . . ?
C9 C5 C13 120.1(11) . . ?
H5A N5 H5B 120.0 . . ?
C6 N5 H5A 120.0 . . ?
C6 N5 H5B 120.0 . . ?
N2 C6 C4 118.3(9) . . ?
N5 C6 N2 120.3(9) . . ?
N5 C6 C4 121.4(9) . . ?
C10 N6 C11 119.9(9) . . ?
C10 N6 C24 121.3(8) . . ?
C24 N6 C11 118.8(9) . . ?
P1 O6 Cd1 128.2(3) . . ?
H7A N7 H7B 120.0 . . ?
C12 N7 H7A 120.0 . . ?
C12 N7 H7B 120.0 . . ?
H7C C7 H7D 106.6 . . ?
C13 C7 H7C 106.8 . . ?
C13 C7 H7D 106.8 . . ?
C13 C7 C25 122.2(16) . . ?
C25 C7 H7C 106.8 . . ?
C25 C7 H7D 106.8 . . ?
C1 N8 Cd1 124.1(7) . . ?
C1 N8 C20 116.2(9) . . ?
C20 N8 Cd1 119.7(7) . . ?
C18 C8 H8 109.3 . . ?
C18 C8 C27 102.9(9) . . ?
O20 C8 H8 109.3 . . ?
O20 C8 C18 113.2(8) . . ?
O20 C8 C27 112.7(9) . . ?
C27 C8 H8 109.3 . . ?
P2 O8 Cd1 136.6(4) . . ?
C5 C9 H9 120.6 . . ?
C5 C9 C26 118.7(10) . . ?
C26 C9 H9 120.6 . . ?
N6 C10 H10 118.6 . . ?
C16 C10 N6 122.8(10) . . ?
C16 C10 H10 118.6 . . ?
C14 O10 P2 121.9(6) . . ?
Cd1 O11 H11A 115(7) . . ?
Cd1 O11 H11B 115(7) . . ?
H11A O11 H11B 123(10) . . ?
N6 C11 H11 109.5 . . ?
O21 C11 N6 107.0(9) . . ?
O21 C11 H11 109.5 . . ?
O21 C11 C27 106.8(10) . . ?
C27 C11 N6 114.5(10) . . ?
C27 C11 H11 109.5 . . ?
N3 C12 C16 122.2(8) . . ?
N7 C12 N3 117.6(9) . . ?
N7 C12 C16 120.2(9) . . ?
C5 C13 H13A 107.5 . . ?
C5 C13 H13B 107.5 . . ?
C7 C13 C5 119.5(14) . . ?
C7 C13 H13A 107.5 . . ?
C7 C13 H13B 107.5 . . ?
H13A C13 H13B 107.0 . . ?
Cd1 O14 H14A 109.1 . . ?
Cd1 O14 H14B 109.6 . . ?
H14A O14 H14B 104.5 . . ?
O10 C14 H14C 109.7 . . ?
O10 C14 H14D 109.7 . . ?
O10 C14 C22 109.8(8) . . ?
H14C C14 H14D 108.2 . . ?
C22 C14 H14C 109.7 . . ?
C22 C14 H14D 109.7 . . ?
H15A C15 H15B 108.2 . . ?
O16 C15 H15A 109.7 . . ?
O16 C15 H15B 109.7 . . ?
O16 C15 C18 109.6(8) . . ?
C18 C15 H15A 109.7 . . ?
C18 C15 H15B 109.7 . . ?
C21 O15 H15 109.5 . . ?
C15 O16 P1 126.2(6) . . ?
C10 C16 C12 115.9(9) . . ?
C10 C16 H16 122.1 . . ?
C12 C16 H16 122.1 . . ?
C4 C17 N4 121.8(9) . . ?
C4 C17 H17 119.1 . . ?
N4 C17 H17 119.1 . . ?
C8 C18 C15 114.4(8) . . ?
C8 C18 H18 109.3 . . ?
C15 C18 H18 109.3 . . ?
O21 C18 C8 106.5(8) . . ?
O21 C18 C15 108.1(7) . . ?
O21 C18 H18 109.3 . . ?
C3 O18 C22 108.9(9) . . ?
C1 C19 H19 121.6 . . ?
C1 C19 C25 116.8(12) . . ?
C25 C19 H19 121.6 . . ?
N8 C20 H20 118.4 . . ?
C23 C20 N8 123.2(12) . . ?
C23 C20 H20 118.4 . . ?
C8 O20 H20A 109.5 . . ?
C11 O21 C18 109.3(8) . . ?
O15 C21 H21 109.6 . . ?
O15 C21 C22 111.7(9) . . ?
O15 C21 C29 112.9(12) . . ?
C22 C21 H21 109.6 . . ?
C29 C21 H21 109.6 . . ?
C29 C21 C22 103.1(11) . . ?
C14 C22 H22 107.9 . . ?
O18 C22 C14 108.9(8) . . ?
O18 C22 C21 108.3(9) . . ?
O18 C22 H22 107.9 . . ?
C21 C22 C14 115.7(9) . . ?
C21 C22 H22 107.9 . . ?
C20 C23 H23 119.7 . . ?
C20 C23 C25 120.6(13) . . ?
C25 C23 H23 119.7 . . ?
O3 C24 N3 121.6(9) . . ?
O3 C24 N6 120.5(9) . . ?
N3 C24 N6 117.9(9) . . ?
C19 C25 C7 122.8(15) . . ?
C23 C25 C7 119.4(14) . . ?
C23 C25 C19 117.7(11) . . ?
N1 C26 C9 121.9(10) . . ?
N1 C26 H26 119.0 . . ?
C9 C26 H26 119.0 . . ?
C8 C27 H27A 110.3 . . ?
C8 C27 H27B 110.3 . . ?
C11 C27 C8 107.2(10) . . ?
C11 C27 H27A 110.3 . . ?
C11 C27 H27B 110.3 . . ?
H27A C27 H27B 108.5 . . ?
N1 C28 C2 124.1(10) . . ?
N1 C28 H28 117.9 . . ?
C2 C28 H28 117.9 . . ?
C3 C29 H29A 111.1 . . ?
C3 C29 H29B 111.1 . . ?
C21 C29 C3 103.2(12) . . ?
C21 C29 H29A 111.1 . . ?
C21 C29 H29B 111.1 . . ?
H29A C29 H29B 109.1 . . ?
N2 C30 N4 116.1(9) . . ?
O7 C30 N2 121.3(10) . . ?
O7 C30 N4 122.6(10) . . ?
H9A O9 H9B 74(8) . . ?

loop_
_geom_bond_atom_site_label_1
_geom_bond_atom_site_label_2
_geom_bond_distance
_geom_bond_site_symmetry_2
_geom_bond_publ_flag
P1 O1 1.488(6) . ?
P1 O4 1.509(7) . ?
P1 O6 1.492(6) . ?
P1 O16 1.612(7) . ?
C1 H1 0.9300 . ?
C1 N8 1.286(13) . ?
C1 C19 1.384(15) . ?
N1 Cd1 2.278(7) 1_655 ?
N1 C26 1.326(12) . ?
N1 C28 1.318(12) . ?
Cd1 O6 2.331(5) . ?
Cd1 N8 2.281(7) . ?
Cd1 O8 2.236(6) . ?
Cd1 O11 2.304(6) . ?
Cd1 O14 2.309(6) . ?
P2 O8 1.479(6) . ?
P2 O10 1.597(7) . ?
P2 O12 1.494(7) . ?
P2 O13 1.538(7) . ?
N2 H2 0.83(10) . ?
N2 C6 1.358(12) . ?
N2 C30 1.368(14) . ?
C2 H2A 0.9300 . ?
C2 C5 1.339(16) . ?
C2 C28 1.364(14) . ?
O3 C24 1.238(13) . ?
N3 C12 1.348(12) . ?
N3 C24 1.356(13) . ?
C3 H3 0.9800 . ?
C3 N4 1.529(15) . ?
C3 O18 1.403(14) . ?
C3 C29 1.52(2) . ?
C4 H4 0.9300 . ?
C4 C6 1.428(13) . ?
C4 C17 1.333(14) . ?
N4 C17 1.360(12) . ?
N4 C30 1.375(13) . ?
C5 C9 1.378(16) . ?
C5 C13 1.505(17) . ?
N5 H5A 0.8600 . ?
N5 H5B 0.8600 . ?
N5 C6 1.286(13) . ?
N6 C10 1.348(13) . ?
N6 C11 1.481(14) . ?
N6 C24 1.389(13) . ?
O7 C30 1.230(13) . ?
N7 H7A 0.8600 . ?
N7 H7B 0.8600 . ?
N7 C12 1.332(13) . ?
C7 H7C 0.9700 . ?
C7 H7D 0.9700 . ?
C7 C13 1.386(18) . ?
C7 C25 1.47(2) . ?
N8 C20 1.354(13) . ?
C8 H8 0.9800 . ?
C8 C18 1.470(13) . ?
C8 O20 1.409(12) . ?
C8 C27 1.522(17) . ?
C9 H9 0.9300 . ?
C9 C26 1.398(14) . ?
C10 H10 0.9300 . ?
C10 C16 1.319(14) . ?
O10 C14 1.413(10) . ?
O11 H11A 0.83(11) . ?
O11 H11B 0.84(10) . ?
C11 H11 0.9800 . ?
C11 O21 1.401(13) . ?
C11 C27 1.454(19) . ?
C12 C16 1.431(13) . ?
C13 H13A 0.9700 . ?
C13 H13B 0.9700 . ?
O14 H14A 0.8506 . ?
O14 H14B 0.8503 . ?
C14 H14C 0.9700 . ?
C14 H14D 0.9700 . ?
C14 C22 1.493(14) . ?
C15 H15A 0.9700 . ?
C15 H15B 0.9700 . ?
C15 O16 1.410(11) . ?
C15 C18 1.520(13) . ?
O15 H15 0.8200 . ?
O15 C21 1.346(14) . ?
C16 H16 0.9300 . ?
C17 H17 0.9300 . ?
C18 H18 0.9800 . ?
C18 O21 1.419(11) . ?
O18 C22 1.427(12) . ?
C19 H19 0.9300 . ?
C19 C25 1.41(2) . ?
C20 H20 0.9300 . ?
C20 C23 1.341(17) . ?
O20 H20A 0.8200 . ?
C21 H21 0.9800 . ?
C21 C22 1.485(15) . ?
C21 C29 1.48(2) . ?
C22 H22 0.9800 . ?
C23 H23 0.9300 . ?
C23 C25 1.35(2) . ?
C26 H26 0.9300 . ?
C27 H27A 0.9700 . ?
C27 H27B 0.9700 . ?
C28 H28 0.9300 . ?
C29 H29A 0.9700 . ?
C29 H29B 0.9700 . ?
O17 H17A 0.96(16) . ?
O9 H9A 1.00(16) . ?
O9 H9B 0.99(16) . ?

loop_
_geom_hbond_atom_site_label_D
_geom_hbond_atom_site_label_H
_geom_hbond_atom_site_label_A
_geom_hbond_distance_DH
_geom_hbond_distance_HA
_geom_hbond_distance_DA
_geom_hbond_angle_DHA
_geom_hbond_site_symmetry_A
_geom_hbond_publ_flag
N2 H2 N3 0.83(10) 2.05(10) 2.871(12) 172(8) 3_645 yes
N5 H5A O3 0.86 1.97 2.827(12) 173.6 3_645 yes
N5 H5B O4 0.86 2.12 2.972(11) 168.8 3_545 yes
N7 H7A O7 0.86 2.11 2.966(12) 171.9 3_655 yes
O11 H11A O1 0.83(11) 1.83(11) 2.630(9) 162(12) 3_545 yes
O11 H11B O2 0.84(10) 2.04(10) 2.866(11) 166(12) . yes
O14 H14A O1 0.85 1.90 2.693(9) 154.7 . yes
O14 H14B O17 0.85 2.05 2.767(11) 142.3 3 yes
O15 H15 O9 0.82 1.83 2.623(14) 162.7 . yes
O20 H20A O4 0.82 2.08 2.781(10) 143.3 4_566 yes
O17 H17A O12 0.96(16) 1.70(17) 2.635(11) 166(15) . yes

loop_
_geom_torsion_atom_site_label_1
_geom_torsion_atom_site_label_2
_geom_torsion_atom_site_label_3
_geom_torsion_atom_site_label_4
_geom_torsion
_geom_torsion_site_symmetry_1
_geom_torsion_site_symmetry_2
_geom_torsion_site_symmetry_3
_geom_torsion_site_symmetry_4
_geom_torsion_publ_flag
C1 N8 C20 C23 -4.5(17) . . . . ?
C1 C19 C25 C7 178.3(13) . . . . ?
C1 C19 C25 C23 -1.1(19) . . . . ?
Cd1 N1 C26 C9 -176.2(10) 1_655 . . . ?
Cd1 N1 C28 C2 171.6(8) 1_655 . . . ?
Cd1 N8 C20 C23 177.6(10) . . . . ?
O1 P1 O6 Cd1 -24.4(6) . . . . ?
O1 P1 O16 C15 -149.5(8) . . . . ?
P2 O10 C14 C22 -153.7(7) . . . . ?
C2 C5 C9 C26 -2(2) . . . . ?
C2 C5 C13 C7 163.3(17) . . . . ?
N3 C12 C16 C10 -1.3(15) . . . . ?
C3 N4 C17 C4 171.0(11) . . . . ?
C3 N4 C30 N2 -171.6(11) . . . . ?
C3 N4 C30 O7 8.4(18) . . . . ?
C3 O18 C22 C14 128.8(9) . . . . ?
C3 O18 C22 C21 2.1(12) . . . . ?
N4 C3 O18 C22 -139.3(10) . . . . ?
N4 C3 C29 C21 148.2(10) . . . . ?
O4 P1 O6 Cd1 104.1(5) . . . . ?
O4 P1 O16 C15 90.5(9) . . . . ?
C5 C2 C28 N1 4.7(19) . . . . ?
C5 C9 C26 N1 4(2) . . . . ?
C6 N2 C30 N4 0.8(16) . . . . ?
C6 N2 C30 O7 -179.3(11) . . . . ?
C6 C4 C17 N4 0.4(15) . . . . ?
N6 C10 C16 C12 0.5(16) . . . . ?
N6 C11 O21 C18 -142.8(8) . . . . ?
N6 C11 C27 C8 122.2(10) . . . . ?
O6 P1 O16 C15 -30.6(9) . . . . ?
N7 C12 C16 C10 179.2(10) . . . . ?
N8 C1 C19 C25 -0.4(19) . . . . ?
N8 C20 C23 C25 3(2) . . . . ?
C8 C18 O21 C11 28.2(10) . . . . ?
O8 P2 O10 C14 -170.8(7) . . . . ?
C9 C5 C13 C7 -17(3) . . . . ?
C10 N6 C11 O21 40.7(14) . . . . ?
C10 N6 C11 C27 -77.4(14) . . . . ?
C10 N6 C24 O3 177.7(11) . . . . ?
C10 N6 C24 N3 -3.6(15) . . . . ?
O10 P2 O8 Cd1 -105.7(6) . . . . ?
O10 C14 C22 O18 -64.4(10) . . . . ?
O10 C14 C22 C21 57.9(12) . . . . ?
C11 N6 C10 C16 -179.2(10) . . . . ?
C11 N6 C24 O3 -1.1(15) . . . . ?
C11 N6 C24 N3 177.6(10) . . . . ?
O12 P2 O8 Cd1 131.4(5) . . . . ?
O12 P2 O10 C14 -43.2(8) . . . . ?
C12 N3 C24 O3 -178.6(10) . . . . ?
C12 N3 C24 N6 2.8(14) . . . . ?
O13 P2 O8 Cd1 7.2(7) . . . . ?
O13 P2 O10 C14 71.1(8) . . . . ?
C13 C5 C9 C26 178.3(14) . . . . ?
C13 C7 C25 C19 41(3) . . . . ?
C13 C7 C25 C23 -139.2(19) . . . . ?
C15 C18 O21 C11 151.5(8) . . . . ?
O15 C21 C22 C14 135.1(11) . . . . ?
O15 C21 C22 O18 -102.3(12) . . . . ?
O15 C21 C29 C3 89.2(13) . . . . ?
O16 P1 O6 Cd1 -136.8(5) . . . . ?
O16 C15 C18 C8 54.7(10) . . . . ?
O16 C15 C18 O21 -63.6(9) . . . . ?
C17 C4 C6 N2 0.2(14) . . . . ?
C17 C4 C6 N5 -178.6(10) . . . . ?
C17 N4 C30 N2 -0.1(17) . . . . ?
C17 N4 C30 O7 179.9(11) . . . . ?
C18 C8 C27 C11 12.3(13) . . . . ?
C18 C15 O16 P1 140.5(7) . . . . ?
O18 C3 N4 C17 47.3(16) . . . . ?
O18 C3 N4 C30 -140.9(11) . . . . ?
O18 C3 C29 C21 33.8(14) . . . . ?
C19 C1 N8 Cd1 -179.1(9) . . . . ?
C19 C1 N8 C20 3.1(16) . . . . ?
C20 C23 C25 C7 -179.7(14) . . . . ?
C20 C23 C25 C19 0(2) . . . . ?
O20 C8 C18 C15 94.9(10) . . . . ?
O20 C8 C18 O21 -145.8(8) . . . . ?
O20 C8 C27 C11 134.6(11) . . . . ?
O21 C11 C27 C8 3.9(14) . . . . ?
C22 C21 C29 C3 -31.5(14) . . . . ?
C24 N3 C12 N7 179.1(9) . . . . ?
C24 N3 C12 C16 -0.4(15) . . . . ?
C24 N6 C10 C16 2.0(16) . . . . ?
C24 N6 C11 O21 -140.4(9) . . . . ?
C24 N6 C11 C27 101.4(13) . . . . ?
C25 C7 C13 C5 176.1(16) . . . . ?
C26 N1 C28 C2 -2.4(15) . . . . ?
C27 C8 C18 C15 -143.2(9) . . . . ?
C27 C8 C18 O21 -23.9(10) . . . . ?
C27 C11 O21 C18 -19.8(13) . . . . ?
C28 N1 C26 C9 -1.9(16) . . . . ?
C28 C2 C5 C9 -2(2) . . . . ?
C28 C2 C5 C13 177.7(14) . . . . ?
C29 C3 N4 C17 -66.0(15) . . . . ?
C29 C3 N4 C30 105.8(14) . . . . ?
C29 C3 O18 C22 -22.1(13) . . . . ?
C29 C21 C22 C14 -103.3(13) . . . . ?
C29 C21 C22 O18 19.3(13) . . . . ?
C30 N2 C6 C4 -0.8(15) . . . . ?
C30 N2 C6 N5 178.0(10) . . . . ?
C30 N4 C17 C4 -0.4(17) . . . . ?
